data_4349268
loop_
_publ_author_name
'Ghosh, Prabir'
'Banerjee, Soumyodip'
'Lahiri, Goutam Kumar'

_publ_section_title
;
 Ruthenium Derivatives of in Situ Generated Redox-Active
 1,2-Dinitrosobenzene and 2-Nitrosoanilido. Diverse Structural and
 Electronic Forms.
;
_journal_issue 24
_journal_name_full 'Inorganic chemistry'
_journal_page_first 12832
_journal_page_last 12843
_journal_paper_doi 10.1021/acs.inorgchem.6b02197
_journal_volume 55
_journal_year 2016
_chemical_formula_sum 'C23 H16 Cl8 N6 Ru'
_chemical_formula_weight 761.09
_space_group_crystal_system monoclinic
_space_group_IT_number 15
_space_group_name_Hall '-C 2yc'
_space_group_name_H-M_alt 'C 1 2/c 1'
_atom_sites_solution_hydrogens geom
_audit_creation_method SHELXL-2016/4
_cell_angle_alpha 90
_cell_angle_beta 102.345(6)
_cell_angle_gamma 90
_cell_formula_units_Z 8
_cell_length_a 34.015(15)
_cell_length_b 10.159(4)
_cell_length_c 16.332(7)
_cell_measurement_reflns_used 7821
_cell_measurement_temperature 150(2)
_cell_measurement_theta_max 29.25
_cell_measurement_theta_min 3.060
_cell_volume 5513(4)
_computing_cell_refinement 'CrystalClear-SM Expert 2.1 b28'
_computing_data_collection 'CrystalClear-SM Expert 2.1 b28 (Rigaku, 2013)'
_computing_data_reduction 'CrystalClear-SM Expert 2.1 b28'
_computing_molecular_graphics ORTEP
_computing_publication_material ORTEP
_computing_structure_refinement 'SHELXL-2016/4 (Sheldrick, 2016)'
_diffrn_ambient_temperature 150(2)
_diffrn_measured_fraction_theta_full 0.995
_diffrn_measured_fraction_theta_max 0.995
_diffrn_measurement_device_type 'Rigaku Saturn724'
_diffrn_measurement_method \w
_diffrn_radiation_type MoK\a
_diffrn_radiation_wavelength 0.71075
_diffrn_reflns_av_R_equivalents 0.0609
_diffrn_reflns_av_unetI/netI 0.0629
_diffrn_reflns_Laue_measured_fraction_full 0.995
_diffrn_reflns_Laue_measured_fraction_max 0.995
_diffrn_reflns_limit_h_max 40
_diffrn_reflns_limit_h_min -40
_diffrn_reflns_limit_k_max 12
_diffrn_reflns_limit_k_min -11
_diffrn_reflns_limit_l_max 19
_diffrn_reflns_limit_l_min -19
_diffrn_reflns_number 14417
_diffrn_reflns_point_group_measured_fraction_full 0.995
_diffrn_reflns_point_group_measured_fraction_max 0.995
_diffrn_reflns_theta_full 25.000
_diffrn_reflns_theta_max 25.000
_diffrn_reflns_theta_min 3.060
_exptl_absorpt_coefficient_mu 1.372
_exptl_absorpt_correction_T_max 0.4215
_exptl_absorpt_correction_T_min 0.4215
_exptl_absorpt_correction_type numerical
_exptl_absorpt_process_details 'NUMABS (Rigaku, 1999)'
_exptl_crystal_colour violet
_exptl_crystal_density_diffrn 1.834
_exptl_crystal_density_method 'not measured'
_exptl_crystal_description block
_exptl_crystal_F_000 3008
_exptl_crystal_size_max 0.200
_exptl_crystal_size_mid 0.092
_exptl_crystal_size_min 0.055
_refine_diff_density_max 0.803
_refine_diff_density_min -0.888
_refine_diff_density_rms 0.113
_refine_ls_extinction_method none
_refine_ls_goodness_of_fit_ref 1.114
_refine_ls_hydrogen_treatment constr
_refine_ls_matrix_type full
_refine_ls_number_parameters 343
_refine_ls_number_reflns 4824
_refine_ls_number_restraints 0
_refine_ls_restrained_S_all 1.114
_refine_ls_R_factor_all 0.0554
_refine_ls_R_factor_gt 0.0482
_refine_ls_shift/su_max 0.001
_refine_ls_shift/su_mean 0.000
_refine_ls_structure_factor_coef Fsqd
_refine_ls_weighting_details 'w=1/[\s^2^(Fo^2^)+(0.0339P)^2^+17.3211P] where P=(Fo^2^+2Fc^2^)/3'
_refine_ls_weighting_scheme calc
_refine_ls_wR_factor_gt 0.1007
_refine_ls_wR_factor_ref 0.1050
_reflns_Friedel_coverage 0.000
_reflns_number_gt 4335
_reflns_number_total 4824
_reflns_threshold_expression 'I > 2\s(I)'
_cod_data_source_file ic6b02197_si_006.cif
_cod_data_source_block ccc-Ru26dichloropap2Cl2
_cod_original_sg_symbol_H-M 'C 2/c'
_cod_database_code 4349268
_shelx_shelxl_version_number 2016/4
_shelx_space_group_comment
;
The symmetry employed for this shelxl refinement is uniquely defined
by the following loop, which should always be used as a source of
symmetry information in preference to the above space-group names.
They are only intended as comments.
;

loop_
_space_group_symop_operation_xyz
'x, y, z'
'-x, y, -z+1/2'
'x+1/2, y+1/2, z'
'-x+1/2, y+1/2, -z+1/2'
'-x, -y, -z'
'x, -y, z-1/2'
'-x+1/2, -y+1/2, -z'
'x+1/2, -y+1/2, z-1/2'

loop_
_atom_site_label
_atom_site_type_symbol
_atom_site_fract_x
_atom_site_fract_y
_atom_site_fract_z
_atom_site_U_iso_or_equiv
_atom_site_adp_type
_atom_site_occupancy
_atom_site_site_symmetry_order
_atom_site_calc_flag
_atom_site_refinement_flags_posn
_atom_site_refinement_flags_adp
RU1 Ru 0.60986(2) 0.67229(3) 0.40725(2) 0.01256(12) Uani 1 1 d . .
CL1 Cl 0.63467(3) 0.73119(11) 0.28700(7) 0.0188(3) Uani 1 1 d . .
CL2 Cl 0.56502(3) 0.51516(12) 0.32740(7) 0.0209(3) Uani 1 1 d . .
CL5 Cl 0.55846(4) 1.05048(12) 0.50611(7) 0.0238(3) Uani 1 1 d . .
CL4 Cl 0.66618(4) 1.01388(12) 0.38653(7) 0.0260(3) Uani 1 1 d . .
CL6 Cl 0.54134(4) 0.79627(13) 0.20773(7) 0.0268(3) Uani 1 1 d . .
CL3 Cl 0.64232(4) 0.74829(13) 0.65861(7) 0.0293(3) Uani 1 1 d . .
CL7 Cl 0.72311(6) 0.39968(19) 0.64388(11) 0.0662(6) Uani 1 1 d . .
CL8 Cl 0.74718(7) 0.2230(3) 0.78674(13) 0.0890(8) Uani 1 1 d . .
N4 N 0.56433(11) 0.8016(4) 0.4009(2) 0.0141(8) Uani 1 1 d . .
N3 N 0.65339(11) 0.7697(4) 0.4801(2) 0.0146(8) Uani 1 1 d . .
N6 N 0.58276(11) 0.6117(4) 0.4998(2) 0.0139(8) Uani 1 1 d . .
N5 N 0.53805(11) 0.7832(4) 0.4460(2) 0.0158(8) Uani 1 1 d . .
N1 N 0.65784(11) 0.5445(4) 0.4227(2) 0.0155(8) Uani 1 1 d . .
N2 N 0.69018(11) 0.7262(4) 0.4954(2) 0.0205(9) Uani 1 1 d . .
C18 C 0.54791(14) 0.6760(5) 0.5000(3) 0.0170(10) Uani 1 1 d . .
C6 C 0.65180(13) 0.8931(4) 0.5246(3) 0.0153(10) Uani 1 1 d . .
C17 C 0.55783(13) 0.9265(5) 0.3565(3) 0.0163(10) Uani 1 1 d . .
C16 C 0.55289(13) 0.9336(5) 0.2692(3) 0.0177(10) Uani 1 1 d . .
C22 C 0.59348(15) 0.5127(5) 0.5544(3) 0.0220(11) Uani 1 1 d . .
H22 H 0.617043 0.466511 0.553968 0.026 Uiso 1 1 calc R U
C5 C 0.69267(14) 0.6025(5) 0.4606(3) 0.0178(10) Uani 1 1 d . .
C12 C 0.55877(13) 1.0445(5) 0.4002(3) 0.0184(10) Uani 1 1 d . .
C1 C 0.65985(15) 0.4260(5) 0.3876(3) 0.0211(11) Uani 1 1 d . .
H1 H 0.636237 0.384946 0.360301 0.025 Uiso 1 1 calc R U
C21 C 0.57047(16) 0.4774(5) 0.6113(3) 0.0255(12) Uani 1 1 d . .
H21 H 0.578944 0.410058 0.649528 0.031 Uiso 1 1 calc R U
C10 C 0.64716(15) 1.0113(5) 0.6502(3) 0.0237(11) Uani 1 1 d . .
H10 H 0.643811 1.010984 0.705282 0.028 Uiso 1 1 calc R U
C7 C 0.65732(14) 1.0119(5) 0.4867(3) 0.0177(10) Uani 1 1 d . .
C13 C 0.55960(14) 1.1641(5) 0.3600(3) 0.0220(11) Uani 1 1 d . .
H13 H 0.562028 1.241802 0.390824 0.026 Uiso 1 1 calc R U
C8 C 0.65784(14) 1.1288(5) 0.5297(3) 0.0237(11) Uani 1 1 d . .
H8 H 0.662003 1.207864 0.504167 0.028 Uiso 1 1 calc R U
C11 C 0.64719(14) 0.8947(5) 0.6071(3) 0.0195(11) Uani 1 1 d . .
C2 C 0.69590(15) 0.3645(5) 0.3911(3) 0.0245(11) Uani 1 1 d . .
H2 H 0.696543 0.282539 0.366048 0.029 Uiso 1 1 calc R U
C19 C 0.52343(14) 0.6433(5) 0.5544(3) 0.0221(11) Uani 1 1 d . .
H19 H 0.499526 0.688611 0.552955 0.027 Uiso 1 1 calc R U
C4 C 0.73005(14) 0.5441(5) 0.4662(3) 0.0243(11) Uani 1 1 d . .
H4 H 0.753545 0.586505 0.492889 0.029 Uiso 1 1 calc R U
C20 C 0.53508(15) 0.5425(5) 0.6108(3) 0.0247(12) Uani 1 1 d . .
H20 H 0.519135 0.518784 0.648159 0.030 Uiso 1 1 calc R U
C14 C 0.55686(16) 1.1686(5) 0.2753(3) 0.0267(12) Uani 1 1 d . .
H14 H 0.558160 1.249109 0.248881 0.032 Uiso 1 1 calc R U
C3 C 0.73119(15) 0.4228(5) 0.4315(3) 0.0282(12) Uani 1 1 d . .
H3 H 0.755623 0.379727 0.434982 0.034 Uiso 1 1 calc R U
C15 C 0.55220(16) 1.0544(5) 0.2293(3) 0.0275(12) Uani 1 1 d . .
H15 H 0.548561 1.058088 0.171252 0.033 Uiso 1 1 calc R U
C9 C 0.65214(16) 1.1279(5) 0.6112(3) 0.0271(12) Uani 1 1 d . .
H9 H 0.651682 1.206974 0.639634 0.033 Uiso 1 1 calc R U
C23 C 0.7279(2) 0.3788(7) 0.7527(4) 0.058(2) Uani 1 1 d . .
H23A H 0.745674 0.446191 0.782129 0.070 Uiso 1 1 calc R U
H23B H 0.701777 0.389792 0.766510 0.070 Uiso 1 1 calc R U

loop_
_atom_site_aniso_label
_atom_site_aniso_U_11
_atom_site_aniso_U_22
_atom_site_aniso_U_33
_atom_site_aniso_U_23
_atom_site_aniso_U_13
_atom_site_aniso_U_12
RU1 0.0125(2) 0.0140(2) 0.01111(19) 0.00052(15) 0.00218(14) 0.00037(15)
CL1 0.0218(6) 0.0212(6) 0.0145(5) 0.0017(5) 0.0064(5) -0.0005(5)
CL2 0.0194(6) 0.0219(6) 0.0205(6) -0.0029(5) 0.0019(5) -0.0039(5)
CL5 0.0295(7) 0.0267(7) 0.0157(6) -0.0037(5) 0.0059(5) 0.0019(6)
CL4 0.0406(8) 0.0215(6) 0.0185(6) -0.0032(5) 0.0122(5) -0.0059(6)
CL6 0.0284(7) 0.0329(7) 0.0161(6) -0.0064(5) -0.0021(5) 0.0103(6)
CL3 0.0420(8) 0.0282(7) 0.0175(6) 0.0034(5) 0.0064(5) -0.0024(6)
CL7 0.0892(15) 0.0639(12) 0.0536(10) -0.0104(9) 0.0330(10) -0.0244(11)
CL8 0.0659(14) 0.133(2) 0.0633(13) 0.0011(13) 0.0038(10) 0.0412(15)
N4 0.013(2) 0.020(2) 0.0080(17) -0.0041(16) -0.0003(15) 0.0003(17)
N3 0.015(2) 0.016(2) 0.0127(18) 0.0015(16) 0.0040(15) 0.0018(17)
N6 0.0127(19) 0.016(2) 0.0126(18) 0.0005(16) 0.0009(15) -0.0011(17)
N5 0.0132(19) 0.023(2) 0.0097(17) -0.0007(17) 0.0001(15) -0.0017(18)
N1 0.019(2) 0.014(2) 0.0148(18) 0.0021(16) 0.0069(16) 0.0024(17)
N2 0.015(2) 0.025(2) 0.020(2) -0.0007(18) -0.0002(17) -0.0031(18)
C18 0.015(2) 0.022(3) 0.012(2) 0.001(2) -0.0004(18) -0.003(2)
C6 0.013(2) 0.019(2) 0.013(2) -0.003(2) 0.0010(18) 0.000(2)
C17 0.014(2) 0.020(3) 0.014(2) 0.000(2) 0.0017(18) 0.008(2)
C16 0.015(2) 0.023(3) 0.016(2) -0.001(2) 0.0051(19) 0.007(2)
C22 0.024(3) 0.021(3) 0.020(2) 0.004(2) 0.004(2) 0.001(2)
C5 0.018(2) 0.014(2) 0.021(2) 0.001(2) 0.003(2) 0.003(2)
C12 0.014(2) 0.024(3) 0.017(2) 0.000(2) 0.0029(19) 0.006(2)
C1 0.021(3) 0.018(3) 0.024(3) 0.003(2) 0.005(2) -0.003(2)
C21 0.031(3) 0.023(3) 0.022(3) 0.004(2) 0.006(2) -0.003(2)
C10 0.028(3) 0.030(3) 0.013(2) -0.007(2) 0.004(2) 0.000(2)
C7 0.016(2) 0.023(3) 0.013(2) -0.003(2) 0.0023(19) -0.002(2)
C13 0.021(3) 0.017(3) 0.030(3) 0.000(2) 0.009(2) 0.001(2)
C8 0.024(3) 0.015(2) 0.032(3) -0.001(2) 0.005(2) -0.002(2)
C11 0.016(2) 0.022(3) 0.019(2) 0.003(2) 0.0003(19) 0.000(2)
C2 0.025(3) 0.016(3) 0.033(3) -0.002(2) 0.009(2) 0.003(2)
C19 0.016(2) 0.031(3) 0.021(2) -0.002(2) 0.007(2) -0.002(2)
C4 0.014(2) 0.022(3) 0.035(3) -0.003(2) 0.002(2) -0.003(2)
C20 0.026(3) 0.033(3) 0.018(2) -0.001(2) 0.008(2) -0.013(2)
C14 0.033(3) 0.022(3) 0.029(3) 0.009(2) 0.014(2) 0.006(2)
C3 0.019(3) 0.027(3) 0.041(3) 0.005(3) 0.009(2) 0.012(2)
C15 0.031(3) 0.034(3) 0.018(2) 0.007(2) 0.007(2) 0.009(3)
C9 0.035(3) 0.024(3) 0.023(3) -0.011(2) 0.007(2) 0.001(3)
C23 0.069(5) 0.067(5) 0.046(4) -0.022(4) 0.028(4) -0.016(4)

loop_
_atom_type_symbol
_atom_type_description
_atom_type_scat_dispersion_real
_atom_type_scat_dispersion_imag
_atom_type_scat_source
C C 0.0033 0.0016 'International Tables Vol C Tables 4.2.6.8 and 6.1.1.4'
H H 0.0000 0.0000 'International Tables Vol C Tables 4.2.6.8 and 6.1.1.4'
Cl Cl 0.1484 0.1585 'International Tables Vol C Tables 4.2.6.8 and 6.1.1.4'
N N 0.0061 0.0033 'International Tables Vol C Tables 4.2.6.8 and 6.1.1.4'
Ru Ru -1.2594 0.8363 'International Tables Vol C Tables 4.2.6.8 and 6.1.1.4'

loop_
_geom_angle_atom_site_label_1
_geom_angle_atom_site_label_2
_geom_angle_atom_site_label_3
_geom_angle
N3 RU1 N4 100.04(15)
N3 RU1 N6 96.06(14)
N4 RU1 N6 76.67(15)
N3 RU1 N1 76.56(15)
N4 RU1 N1 175.81(14)
N6 RU1 N1 101.09(14)
N3 RU1 CL1 91.09(11)
N4 RU1 CL1 101.44(10)
N6 RU1 CL1 172.81(11)
N1 RU1 CL1 81.21(10)
N3 RU1 CL2 168.38(11)
N4 RU1 CL2 90.79(11)
N6 RU1 CL2 82.26(11)
N1 RU1 CL2 92.43(11)
CL1 RU1 CL2 90.87(5)
N5 N4 C17 111.3(4)
N5 N4 RU1 119.7(3)
C17 N4 RU1 128.8(3)
N2 N3 C6 109.5(4)
N2 N3 RU1 121.1(3)
C6 N3 RU1 129.4(3)
C22 N6 C18 118.3(4)
C22 N6 RU1 128.4(3)
C18 N6 RU1 113.2(3)
N4 N5 C18 111.9(4)
C1 N1 C5 117.9(4)
C1 N1 RU1 128.7(3)
C5 N1 RU1 112.1(3)
N3 N2 C5 111.7(4)
N6 C18 C19 122.3(4)
N6 C18 N5 117.8(4)
C19 C18 N5 119.8(4)
C7 C6 C11 118.5(4)
C7 C6 N3 120.3(4)
C11 C6 N3 121.1(4)
C12 C17 C16 117.5(4)
C12 C17 N4 120.7(4)
C16 C17 N4 121.7(4)
C15 C16 C17 120.7(4)
C15 C16 CL6 117.8(4)
C17 C16 CL6 121.1(4)
N6 C22 C21 121.9(5)
N6 C22 H22 119.1
C21 C22 H22 119.1
N1 C5 C4 123.1(4)
N1 C5 N2 117.3(4)
C4 C5 N2 119.7(4)
C13 C12 C17 120.9(4)
C13 C12 CL5 116.6(4)
C17 C12 CL5 122.5(4)
N1 C1 C2 121.3(5)
N1 C1 H1 119.3
C2 C1 H1 119.3
C20 C21 C22 119.6(5)
C20 C21 H21 120.2
C22 C21 H21 120.2
C9 C10 C11 119.3(4)
C9 C10 H10 120.3
C11 C10 H10 120.3
C8 C7 C6 120.7(4)
C8 C7 CL4 119.2(4)
C6 C7 CL4 120.0(3)
C14 C13 C12 120.3(5)
C14 C13 H13 119.8
C12 C13 H13 119.8
C7 C8 C9 119.7(5)
C7 C8 H8 120.1
C9 C8 H8 120.1
C10 C11 C6 121.2(4)
C10 C11 CL3 118.6(4)
C6 C11 CL3 120.2(4)
C1 C2 C3 120.5(5)
C1 C2 H2 119.8
C3 C2 H2 119.8
C20 C19 C18 118.8(5)
C20 C19 H19 120.6
C18 C19 H19 120.6
C3 C4 C5 117.8(5)
C3 C4 H4 121.1
C5 C4 H4 121.1
C21 C20 C19 119.2(4)
C21 C20 H20 120.4
C19 C20 H20 120.4
C13 C14 C15 120.0(5)
C13 C14 H14 120.0
C15 C14 H14 120.0
C4 C3 C2 119.4(5)
C4 C3 H3 120.3
C2 C3 H3 120.3
C14 C15 C16 120.1(4)
C14 C15 H15 119.9
C16 C15 H15 119.9
C10 C9 C8 120.6(5)
C10 C9 H9 119.7
C8 C9 H9 119.7
CL8 C23 CL7 112.1(4)
CL8 C23 H23A 109.2
CL7 C23 H23A 109.2
CL8 C23 H23B 109.2
CL7 C23 H23B 109.2
H23A C23 H23B 107.9

loop_
_geom_bond_atom_site_label_1
_geom_bond_atom_site_label_2
_geom_bond_distance
RU1 N3 1.959(4)
RU1 N4 2.017(4)
RU1 N6 2.027(4)
RU1 N1 2.058(4)
RU1 CL1 2.3741(14)
RU1 CL2 2.3926(13)
CL5 C12 1.733(5)
CL4 C7 1.725(4)
CL6 C16 1.715(5)
CL3 C11 1.734(5)
CL7 C23 1.762(6)
CL8 C23 1.756(7)
N4 N5 1.288(5)
N4 C17 1.454(6)
N3 N2 1.300(5)
N3 C6 1.455(6)
N6 C22 1.341(6)
N6 C18 1.354(6)
N5 C18 1.396(6)
N1 C1 1.341(6)
N1 C5 1.349(6)
N2 C5 1.389(6)
C18 C19 1.381(6)
C6 C7 1.387(6)
C6 C11 1.390(6)
C17 C12 1.392(6)
C17 C16 1.402(6)
C16 C15 1.387(7)
C22 C21 1.384(6)
C22 H22 0.9300
C5 C4 1.388(6)
C12 C13 1.384(6)
C1 C2 1.367(7)
C1 H1 0.9300
C21 C20 1.372(7)
C21 H21 0.9300
C10 C9 1.373(7)
C10 C11 1.379(7)
C10 H10 0.9300
C7 C8 1.378(6)
C13 C14 1.367(7)
C13 H13 0.9300
C8 C9 1.385(6)
C8 H8 0.9300
C2 C3 1.374(7)
C2 H2 0.9300
C19 C20 1.379(7)
C19 H19 0.9300
C4 C3 1.361(7)
C4 H4 0.9300
C20 H20 0.9300
C14 C15 1.373(7)
C14 H14 0.9300
C3 H3 0.9300
C15 H15 0.9300
C9 H9 0.9300
C23 H23A 0.9700
C23 H23B 0.9700

loop_
_geom_torsion_atom_site_label_1
_geom_torsion_atom_site_label_2
_geom_torsion_atom_site_label_3
_geom_torsion_atom_site_label_4
_geom_torsion
C17 N4 N5 C18 -169.5(3)
RU1 N4 N5 C18 5.1(5)
C6 N3 N2 C5 174.4(4)
RU1 N3 N2 C5 -5.4(5)
C22 N6 C18 C19 0.3(7)
RU1 N6 C18 C19 175.6(4)
C22 N6 C18 N5 176.7(4)
RU1 N6 C18 N5 -8.0(5)
N4 N5 C18 N6 2.1(6)
N4 N5 C18 C19 178.7(4)
N2 N3 C6 C7 89.7(5)
RU1 N3 C6 C7 -90.5(5)
N2 N3 C6 C11 -86.4(5)
RU1 N3 C6 C11 93.4(5)
N5 N4 C17 C12 59.2(5)
RU1 N4 C17 C12 -114.8(4)
N5 N4 C17 C16 -124.8(4)
RU1 N4 C17 C16 61.2(6)
C12 C17 C16 C15 4.9(7)
N4 C17 C16 C15 -171.2(4)
C12 C17 C16 CL6 -166.9(4)
N4 C17 C16 CL6 17.0(6)
C18 N6 C22 C21 -1.4(7)
RU1 N6 C22 C21 -175.9(4)
C1 N1 C5 C4 -1.2(7)
RU1 N1 C5 C4 -169.5(4)
C1 N1 C5 N2 178.8(4)
RU1 N1 C5 N2 10.6(5)
N3 N2 C5 N1 -4.0(6)
N3 N2 C5 C4 176.1(4)
C16 C17 C12 C13 -7.5(7)
N4 C17 C12 C13 168.7(4)
C16 C17 C12 CL5 171.9(3)
N4 C17 C12 CL5 -11.9(6)
C5 N1 C1 C2 1.0(6)
RU1 N1 C1 C2 167.0(3)
N6 C22 C21 C20 1.8(7)
C11 C6 C7 C8 -0.6(7)
N3 C6 C7 C8 -176.8(4)
C11 C6 C7 CL4 176.1(3)
N3 C6 C7 CL4 -0.1(6)
C17 C12 C13 C14 4.3(7)
CL5 C12 C13 C14 -175.1(4)
C6 C7 C8 C9 -1.1(7)
CL4 C7 C8 C9 -177.8(4)
C9 C10 C11 C6 -0.6(8)
C9 C10 C11 CL3 178.2(4)
C7 C6 C11 C10 1.4(7)
N3 C6 C11 C10 177.6(4)
C7 C6 C11 CL3 -177.3(4)
N3 C6 C11 CL3 -1.1(6)
N1 C1 C2 C3 0.4(7)
N6 C18 C19 C20 0.5(7)
N5 C18 C19 C20 -175.9(4)
N1 C5 C4 C3 0.1(7)
N2 C5 C4 C3 180.0(4)
C22 C21 C20 C19 -1.0(7)
C18 C19 C20 C21 -0.1(7)
C12 C13 C14 C15 1.7(8)
C5 C4 C3 C2 1.3(8)
C1 C2 C3 C4 -1.6(8)
C13 C14 C15 C16 -4.2(8)
C17 C16 C15 C14 0.8(8)
CL6 C16 C15 C14 172.9(4)
C11 C10 C9 C8 -1.1(8)
C7 C8 C9 C10 1.9(8)
